data_4313946
loop_
_publ_author_name
' Neil Burford '
' Andrew D. Phillips '
' Heather A. Spinney '
' Katherine N. Robertson '
' T. Stanley Cameron '
' Robert McDonald '

_publ_contact_author_address
;
Department of Chemistry
Dalhousie University
Halifax, Nova Scotia
B3H 4J3
;
_publ_contact_author_email ' Neil.Burford@dal.ca '
_publ_contact_author_fax ' 902-494-1310 '
_publ_contact_author_name 'Neil Burford'
_publ_contact_author_phone ' 902-494-3190 '
_publ_section_title
;
 Chalcogeno-urea Ligands on a Phosphadiazonium Lewis Acceptor: A New
 Synthetic Approach to Ch-P Bonds (Ch = O, S, Se)
;
_journal_name_full 'Inorganic Chemistry'
_journal_page_first 4949
_journal_page_last 4954
_journal_paper_doi 10.1021/ic034182k
_journal_volume 42
_journal_year 2003
_chemical_formula_sum 'C34 H45 F3 N3 O4 P S'
_chemical_formula_weight 679.76
_chemical_name_systematic
;
 ?
;
_space_group_IT_number 14
_symmetry_cell_setting monoclinic
_symmetry_space_group_name_Hall '-P 2ybc'
_symmetry_space_group_name_H-M 'P 1 21/c 1'
_atom_sites_solution_hydrogens geom
_atom_sites_solution_primary direct
_atom_sites_solution_secondary difmap
_audit_conform_dict_location ftp://ftp.iucr.org/pub/cif_core.dic
_audit_conform_dict_name cif_core.dic
_audit_conform_dict_version 2.2
_audit_creation_date 2002-09-19T23:17:40-00:00
_audit_creation_method 'WinGX routine CIF_UPDATE'
_cell_angle_alpha 90
_cell_angle_beta 103.611(2)
_cell_angle_gamma 90
_cell_formula_units_Z 4
_cell_length_a 24.569(2)
_cell_length_b 11.2697(10)
_cell_length_c 13.5349(12)
_cell_measurement_temperature 193(2)
_cell_volume 3642.4(5)
_computing_cell_refinement 'Bruker SMART (Bruker, 1997)'
_computing_data_collection 'Bruker SMART (Bruker, 1997)'
_computing_data_reduction 'Bruker SAINT (Bruker, 1997)'
_computing_structure_refinement 'SHELXL-97 (Sheldrick, 1997)'
_computing_structure_solution 'SIR-92 (Altomere et al., 1994)'
_diffrn_ambient_temperature 193(2)
_diffrn_detector_area_resol_mean 8.192
_diffrn_measured_fraction_theta_full 0.998
_diffrn_measured_fraction_theta_max 0.998
_diffrn_measurement_device_type
;
Bruker P4/RA diffractometer/SMART 1000 CCD area detector
;
_diffrn_measurement_method 'phi and omega scans'
_diffrn_radiation_monochromator graphite
_diffrn_radiation_source 'fine-focus rotating anode'
_diffrn_radiation_type MoK\a
_diffrn_radiation_wavelength 0.71073
_diffrn_reflns_av_R_equivalents 0.0284
_diffrn_reflns_av_unetI/netI 0.0304
_diffrn_reflns_limit_h_max 26
_diffrn_reflns_limit_h_min -29
_diffrn_reflns_limit_k_max 13
_diffrn_reflns_limit_k_min -13
_diffrn_reflns_limit_l_max 16
_diffrn_reflns_limit_l_min -14
_diffrn_reflns_number 18056
_diffrn_reflns_theta_full 25
_diffrn_reflns_theta_max 25
_diffrn_reflns_theta_min 1.71
_diffrn_standards_decay_% 0
_diffrn_standards_interval_count 0
_diffrn_standards_interval_time 0
_diffrn_standards_number 0
_exptl_absorpt_coefficient_mu 0.187
_exptl_absorpt_correction_T_max 0.9565
_exptl_absorpt_correction_T_min 0.9139
_exptl_absorpt_correction_type multi-scan
_exptl_absorpt_process_details 'SADABS (Sheldrick, 1996)'
_exptl_crystal_colour orange
_exptl_crystal_density_diffrn 1.24
_exptl_crystal_density_method 'not measured'
_exptl_crystal_description prism
_exptl_crystal_F_000 1440
_exptl_crystal_size_max 0.49
_exptl_crystal_size_mid 0.28
_exptl_crystal_size_min 0.24
_refine_diff_density_max 0.53
_refine_diff_density_min -0.365
_refine_diff_density_rms 0.048
_refine_ls_extinction_method none
_refine_ls_goodness_of_fit_ref 1.02
_refine_ls_hydrogen_treatment mixed
_refine_ls_matrix_type full
_refine_ls_number_parameters 415
_refine_ls_number_reflns 6398
_refine_ls_number_restraints 0
_refine_ls_restrained_S_all 1.02
_refine_ls_R_factor_all 0.0615
_refine_ls_R_factor_gt 0.0491
_refine_ls_shift/su_max 0.008
_refine_ls_shift/su_mean 0.001
_refine_ls_structure_factor_coef Fsqd
_refine_ls_weighting_details
;
w=1/[\s^2^(Fo^2^)+(0.0802P)^2^+2.1649P] where P=(Fo^2^+2Fc^2^)/3
;
_refine_ls_weighting_scheme calc
_refine_ls_wR_factor_gt 0.1342
_refine_ls_wR_factor_ref 0.1445
_reflns_number_gt 5222
_reflns_number_total 6398
_reflns_threshold_expression >2sigma(I)
_cod_data_source_file ic034182ksi20030218_083705_1.cif
_cod_data_source_block '[Mes*NP.OU]OTf'
_cod_original_cell_volume 3642.4(6)
_cod_original_sg_symbol_H-M 'P 1 21/n 1'
_cod_database_code 4313946

loop_
_symmetry_equiv_pos_as_xyz
'x, y, z'
'-x, y+1/2, -z+1/2'
'-x, -y, -z'
'x, -y-1/2, z-1/2'

loop_
_atom_site_label
_atom_site_type_symbol
_atom_site_fract_x
_atom_site_fract_y
_atom_site_fract_z
_atom_site_U_iso_or_equiv
_atom_site_adp_type
_atom_site_occupancy
_atom_site_symmetry_multiplicity
_atom_site_calc_flag
_atom_site_refinement_flags
_atom_site_disorder_assembly
_atom_site_disorder_group
P1 P 0.24734(3) 0.13473(6) 0.24894(5) 0.03631(18) Uani 1 1 d . . .
O1 O 0.19282(6) 0.14890(13) 0.31561(11) 0.0314(4) Uani 1 1 d . . .
N1 N 0.29910(8) 0.10811(16) 0.32787(15) 0.0349(4) Uani 1 1 d . . .
N2 N 0.12601(8) 0.25216(16) 0.20006(13) 0.0325(4) Uani 1 1 d . . .
N3 N 0.10200(8) 0.10640(17) 0.30556(14) 0.0335(4) Uani 1 1 d . . .
C1 C 0.33886(9) 0.07744(19) 0.41702(17) 0.0305(5) Uani 1 1 d . . .
C2 C 0.35281(9) -0.04456(19) 0.43471(17) 0.0312(5) Uani 1 1 d . . .
C3 C 0.39419(9) -0.07157(19) 0.52056(18) 0.0330(5) Uani 1 1 d . . .
H3 H 0.4033 -0.1528 0.5344 0.04 Uiso 1 1 calc R . .
C4 C 0.42318(9) 0.01271(19) 0.58753(17) 0.0310(5) Uani 1 1 d . . .
C5 C 0.40805(9) 0.13041(19) 0.56726(18) 0.0336(5) Uani 1 1 d . . .
H5 H 0.427 0.1895 0.6126 0.04 Uiso 1 1 calc R . .
C6 C 0.36654(9) 0.16616(19) 0.48380(18) 0.0332(5) Uani 1 1 d . . .
C7 C 0.32446(10) -0.1451(2) 0.3637(2) 0.0399(6) Uani 1 1 d . . .
C8 C 0.46955(10) -0.02627(19) 0.67856(17) 0.0340(5) Uani 1 1 d . . .
C9 C 0.35308(10) 0.3001(2) 0.4681(2) 0.0410(6) Uani 1 1 d . . .
C10 C 0.33484(12) -0.1303(2) 0.2569(2) 0.0494(7) Uani 1 1 d . . .
H10A H 0.3206 -0.0529 0.2292 0.059 Uiso 1 1 calc R . .
H10B H 0.3154 -0.1934 0.2125 0.059 Uiso 1 1 calc R . .
H10C H 0.3751 -0.1351 0.2608 0.059 Uiso 1 1 calc R . .
C11 C 0.26123(10) -0.1504(2) 0.3603(2) 0.0488(7) Uani 1 1 d . . .
H11A H 0.2439 -0.0738 0.3374 0.059 Uiso 1 1 calc R . .
H11B H 0.256 -0.168 0.4284 0.059 Uiso 1 1 calc R . .
H11C H 0.2436 -0.2128 0.3131 0.059 Uiso 1 1 calc R . .
C12 C 0.34826(12) -0.2676(2) 0.4019(2) 0.0524(7) Uani 1 1 d . . .
H12A H 0.3291 -0.3293 0.3554 0.063 Uiso 1 1 calc R . .
H12B H 0.3423 -0.2818 0.47 0.063 Uiso 1 1 calc R . .
H12C H 0.3885 -0.2697 0.4045 0.063 Uiso 1 1 calc R . .
C13 C 0.51336(11) -0.0995(2) 0.6415(2) 0.0447(6) Uani 1 1 d . . .
H13A H 0.5429 -0.1243 0.7 0.054 Uiso 1 1 calc R . .
H13B H 0.5297 -0.0513 0.5956 0.054 Uiso 1 1 calc R . .
H13C H 0.4955 -0.1698 0.6053 0.054 Uiso 1 1 calc R . .
C14 C 0.44355(11) -0.1022(2) 0.7493(2) 0.0461(6) Uani 1 1 d . . .
H14A H 0.4151 -0.0558 0.7721 0.055 Uiso 1 1 calc R . .
H14B H 0.4728 -0.1266 0.8083 0.055 Uiso 1 1 calc R . .
H14C H 0.4262 -0.1727 0.7126 0.055 Uiso 1 1 calc R . .
C15 C 0.49916(12) 0.0790(2) 0.7389(2) 0.0494(7) Uani 1 1 d . . .
H15A H 0.4718 0.1272 0.7634 0.059 Uiso 1 1 calc R . .
H15B H 0.5169 0.1275 0.6952 0.059 Uiso 1 1 calc R . .
H15C H 0.5278 0.0501 0.7971 0.059 Uiso 1 1 calc R . .
C16 C 0.29314(11) 0.3248(2) 0.4782(2) 0.0426(6) Uani 1 1 d . . .
H16A H 0.2667 0.2776 0.428 0.051 Uiso 1 1 calc R . .
H16B H 0.2847 0.4093 0.4664 0.051 Uiso 1 1 calc R . .
H16C H 0.2899 0.3032 0.5467 0.051 Uiso 1 1 calc R . .
C17 C 0.36201(12) 0.3425(2) 0.3654(3) 0.0575(8) Uani 1 1 d . . .
H17A H 0.3385 0.2957 0.3106 0.069 Uiso 1 1 calc R . .
H17B H 0.4014 0.3323 0.3641 0.069 Uiso 1 1 calc R . .
H17C H 0.3518 0.4265 0.3559 0.069 Uiso 1 1 calc R . .
C18 C 0.39133(13) 0.3766(2) 0.5507(3) 0.0683(10) Uani 1 1 d . . .
H18A H 0.4305 0.3639 0.5487 0.082 Uiso 1 1 calc R . .
H18B H 0.386 0.3538 0.6177 0.082 Uiso 1 1 calc R . .
H18C H 0.3817 0.4605 0.5382 0.082 Uiso 1 1 calc R . .
C19 C 0.13985(9) 0.17018(19) 0.27244(15) 0.0296(5) Uani 1 1 d . . .
C20 C 0.07081(10) 0.2546(2) 0.12817(18) 0.0443(6) Uani 1 1 d . . .
H20A H 0.0691 0.3216 0.0814 0.053 Uiso 1 1 calc R . .
H20B H 0.0415 0.2634 0.1658 0.053 Uiso 1 1 calc R . .
H20C H 0.065 0.1804 0.0894 0.053 Uiso 1 1 calc R . .
C21 C 0.11778(10) -0.0086(2) 0.35591(19) 0.0399(6) Uani 1 1 d . . .
H21A H 0.0853 -0.0431 0.3757 0.048 Uiso 1 1 calc R . .
H21B H 0.1482 0.0033 0.4166 0.048 Uiso 1 1 calc R . .
H21C H 0.1304 -0.0624 0.3089 0.048 Uiso 1 1 calc R . .
C22 C 0.16622(10) 0.34192(19) 0.18718(17) 0.0329(5) Uani 1 1 d . . .
C23 C 0.18447(10) 0.4243(2) 0.26327(18) 0.0389(5) Uani 1 1 d . . .
H23 H 0.171 0.4226 0.3235 0.047 Uiso 1 1 calc R . .
C24 C 0.22286(12) 0.5097(2) 0.2501(2) 0.0493(7) Uani 1 1 d . . .
H24 H 0.2358 0.5668 0.3019 0.059 Uiso 1 1 calc R . .
C25 C 0.24236(13) 0.5122(2) 0.1625(2) 0.0510(7) Uani 1 1 d . . .
H25 H 0.2686 0.5711 0.154 0.061 Uiso 1 1 calc R . .
C26 C 0.22385(12) 0.4296(2) 0.0874(2) 0.0483(6) Uani 1 1 d . . .
H26 H 0.2376 0.4311 0.0274 0.058 Uiso 1 1 calc R . .
C27 C 0.18525(11) 0.3441(2) 0.09869(18) 0.0415(6) Uani 1 1 d . . .
H27 H 0.172 0.2877 0.0464 0.05 Uiso 1 1 calc R . .
C28 C 0.04790(9) 0.1530(2) 0.31052(17) 0.0337(5) Uani 1 1 d . . .
C29 C 0.00021(11) 0.0871(3) 0.2729(2) 0.0527(7) Uani 1 1 d . . .
H29 H 0.0025 0.013 0.2406 0.063 Uiso 1 1 calc R . .
C30 C -0.05078(12) 0.1303(3) 0.2827(3) 0.0666(9) Uani 1 1 d . . .
H30 H -0.0839 0.0862 0.2557 0.08 Uiso 1 1 calc R . .
C31 C -0.05427(12) 0.2363(3) 0.3310(2) 0.0590(8) Uani 1 1 d . . .
H31 H -0.0895 0.2644 0.3387 0.071 Uiso 1 1 calc R . .
C32 C -0.00652(11) 0.3016(2) 0.36814(19) 0.0453(6) Uani 1 1 d . . .
H32 H -0.0088 0.3751 0.4012 0.054 Uiso 1 1 calc R . .
C33 C 0.04486(10) 0.2605(2) 0.35752(16) 0.0342(5) Uani 1 1 d . . .
H33 H 0.0778 0.3061 0.3824 0.041 Uiso 1 1 calc R . .
S1 S 0.13811(3) -0.01902(5) 0.04031(5) 0.04285(19) Uani 1 1 d . . .
F1 F 0.16198(11) -0.24586(16) 0.04563(17) 0.0955(8) Uani 1 1 d . . .
F2 F 0.22925(8) -0.1316(2) 0.03174(18) 0.0908(7) Uani 1 1 d . . .
F3 F 0.16149(9) -0.16342(16) -0.09529(13) 0.0705(5) Uani 1 1 d . . .
O2 O 0.15899(9) 0.07812(16) -0.00725(14) 0.0514(5) Uani 1 1 d . . .
O3 O 0.08009(9) -0.0444(2) -0.0003(2) 0.0727(6) Uani 1 1 d . . .
O4 O 0.15484(11) -0.02124(18) 0.14833(14) 0.0714(7) Uani 1 1 d . . .
C34 C 0.17393(13) -0.1462(2) 0.0041(2) 0.0502(7) Uani 1 1 d . . .

loop_
_atom_site_aniso_label
_atom_site_aniso_U_11
_atom_site_aniso_U_22
_atom_site_aniso_U_33
_atom_site_aniso_U_23
_atom_site_aniso_U_13
_atom_site_aniso_U_12
P1 0.0327(3) 0.0445(4) 0.0348(3) 0.0081(3) 0.0141(2) 0.0095(3)
O1 0.0272(8) 0.0393(9) 0.0283(8) 0.0024(6) 0.0075(6) 0.0041(6)
N1 0.0300(10) 0.0291(10) 0.0482(11) 0.0055(8) 0.0145(9) 0.0040(8)
N2 0.0322(10) 0.0381(11) 0.0269(9) 0.0004(8) 0.0066(7) 0.0060(8)
N3 0.0289(10) 0.0349(10) 0.0378(10) -0.0001(8) 0.0099(8) 0.0033(8)
C1 0.0216(11) 0.0295(11) 0.0426(12) 0.0066(9) 0.0123(9) 0.0030(9)
C2 0.0252(11) 0.0270(11) 0.0442(13) 0.0021(9) 0.0138(9) 0.0025(9)
C3 0.0323(12) 0.0233(11) 0.0457(13) 0.0066(9) 0.0139(10) 0.0042(9)
C4 0.0273(11) 0.0276(11) 0.0412(12) 0.0041(9) 0.0138(9) 0.0021(9)
C5 0.0286(12) 0.0253(11) 0.0477(13) 0.0011(9) 0.0105(10) -0.0004(9)
C6 0.0273(12) 0.0242(11) 0.0502(14) 0.0051(9) 0.0135(10) 0.0022(9)
C7 0.0315(13) 0.0285(12) 0.0582(16) -0.0023(10) 0.0077(11) 0.0022(10)
C8 0.0334(12) 0.0298(11) 0.0402(12) 0.0051(9) 0.0115(10) 0.0036(9)
C9 0.0333(13) 0.0227(11) 0.0647(16) 0.0066(10) 0.0069(11) 0.0027(9)
C10 0.0438(15) 0.0479(15) 0.0559(16) -0.0117(12) 0.0106(12) 0.0057(12)
C11 0.0359(14) 0.0318(13) 0.0776(19) 0.0020(12) 0.0112(13) -0.0042(10)
C12 0.0477(16) 0.0281(13) 0.0746(19) -0.0071(12) 0.0005(14) 0.0040(11)
C13 0.0383(14) 0.0499(15) 0.0467(14) 0.0089(12) 0.0119(11) 0.0137(11)
C14 0.0514(16) 0.0433(14) 0.0470(15) 0.0103(11) 0.0183(12) 0.0036(12)
C15 0.0452(15) 0.0404(14) 0.0559(16) 0.0033(12) -0.0014(12) 0.0011(12)
C16 0.0431(14) 0.0313(12) 0.0534(15) -0.0026(11) 0.0113(11) 0.0110(10)
C17 0.0484(16) 0.0350(14) 0.096(2) 0.0240(14) 0.0305(16) 0.0039(12)
C18 0.0552(19) 0.0240(13) 0.109(3) -0.0007(14) -0.0134(17) 0.0033(12)
C19 0.0279(12) 0.0343(11) 0.0266(11) -0.0044(9) 0.0067(9) 0.0047(9)
C20 0.0389(14) 0.0608(16) 0.0295(12) 0.0016(11) 0.0004(10) 0.0099(12)
C21 0.0379(14) 0.0380(13) 0.0449(14) 0.0064(10) 0.0121(11) 0.0016(10)
C22 0.0380(13) 0.0295(11) 0.0313(11) 0.0045(9) 0.0083(9) 0.0099(9)
C23 0.0445(14) 0.0375(13) 0.0359(12) -0.0009(10) 0.0117(10) 0.0087(11)
C24 0.0618(18) 0.0349(13) 0.0507(16) -0.0040(11) 0.0119(13) -0.0009(12)
C25 0.0595(18) 0.0396(14) 0.0558(16) 0.0127(12) 0.0173(13) -0.0016(12)
C26 0.0627(18) 0.0454(15) 0.0425(14) 0.0116(12) 0.0239(13) 0.0056(13)
C27 0.0558(16) 0.0368(13) 0.0337(12) 0.0024(10) 0.0144(11) 0.0059(11)
C28 0.0270(12) 0.0400(13) 0.0339(12) -0.0023(10) 0.0068(9) 0.0022(9)
C29 0.0358(14) 0.0518(16) 0.0694(19) -0.0165(14) 0.0103(13) -0.0066(12)
C30 0.0304(15) 0.076(2) 0.089(2) -0.0049(18) 0.0053(14) -0.0104(14)
C31 0.0349(15) 0.071(2) 0.075(2) 0.0095(16) 0.0213(14) 0.0151(14)
C32 0.0494(16) 0.0452(14) 0.0456(14) 0.0035(11) 0.0197(12) 0.0134(12)
C33 0.0362(13) 0.0367(12) 0.0307(11) 0.0004(9) 0.0100(9) 0.0003(10)
S1 0.0597(4) 0.0347(3) 0.0401(3) 0.0029(2) 0.0237(3) 0.0061(3)
F1 0.159(2) 0.0411(10) 0.1093(17) 0.0189(10) 0.0772(16) 0.0297(12)
F2 0.0539(12) 0.1051(17) 0.1071(17) -0.0212(13) 0.0062(11) 0.0263(11)
F3 0.0945(14) 0.0691(11) 0.0500(10) -0.0166(8) 0.0213(9) 0.0170(10)
O2 0.0716(13) 0.0397(10) 0.0485(10) 0.0041(8) 0.0251(9) 0.0016(9)
O3 0.0501(13) 0.0693(15) 0.1053(18) 0.0076(13) 0.0313(12) 0.0058(11)
O4 0.131(2) 0.0514(12) 0.0390(11) 0.0018(9) 0.0346(12) 0.0151(12)
C34 0.0619(19) 0.0437(15) 0.0468(15) 0.0009(12) 0.0164(13) 0.0116(13)

loop_
_atom_type_symbol
_atom_type_description
_atom_type_scat_dispersion_real
_atom_type_scat_dispersion_imag
_atom_type_scat_source
C C 0.0033 0.0016 'International Tables Vol C Tables 4.2.6.8 and 6.1.1.4'
H H 0 0 'International Tables Vol C Tables 4.2.6.8 and 6.1.1.4'
N N 0.0061 0.0033 'International Tables Vol C Tables 4.2.6.8 and 6.1.1.4'
O O 0.0106 0.006 'International Tables Vol C Tables 4.2.6.8 and 6.1.1.4'
F F 0.0171 0.0103 'International Tables Vol C Tables 4.2.6.8 and 6.1.1.4'
P P 0.1023 0.0942 'International Tables Vol C Tables 4.2.6.8 and 6.1.1.4'
S S 0.1246 0.1234 'International Tables Vol C Tables 4.2.6.8 and 6.1.1.4'

loop_
_geom_angle_atom_site_label_1
_geom_angle_atom_site_label_2
_geom_angle_atom_site_label_3
_geom_angle
_geom_angle_site_symmetry_1
_geom_angle_site_symmetry_3
_geom_angle_publ_flag
N1 P1 O1 105.72(9) . . ?
C19 O1 P1 124.84(13) . . ?
C1 N1 P1 166.19(17) . . ?
C19 N2 C22 120.55(18) . . ?
C19 N2 C20 122.4(2) . . ?
C22 N2 C20 117.04(18) . . ?
C19 N3 C28 122.78(19) . . ?
C19 N3 C21 120.07(19) . . ?
C28 N3 C21 116.30(19) . . ?
N1 C1 C6 120.58(19) . . ?
N1 C1 C2 118.2(2) . . ?
C6 C1 C2 121.1(2) . . ?
C3 C2 C1 117.0(2) . . ?
C3 C2 C7 119.73(19) . . ?
C1 C2 C7 123.3(2) . . ?
C2 C3 C4 124.0(2) . . ?
C5 C4 C3 116.9(2) . . ?
C5 C4 C8 123.2(2) . . ?
C3 C4 C8 119.93(19) . . ?
C4 C5 C6 123.3(2) . . ?
C5 C6 C1 117.8(2) . . ?
C5 C6 C9 119.1(2) . . ?
C1 C6 C9 123.2(2) . . ?
C10 C7 C12 106.2(2) . . ?
C10 C7 C2 110.9(2) . . ?
C12 C7 C2 111.7(2) . . ?
C10 C7 C11 111.4(2) . . ?
C12 C7 C11 106.0(2) . . ?
C2 C7 C11 110.5(2) . . ?
C15 C8 C13 108.1(2) . . ?
C15 C8 C14 108.4(2) . . ?
C13 C8 C14 109.4(2) . . ?
C15 C8 C4 112.23(19) . . ?
C13 C8 C4 109.77(19) . . ?
C14 C8 C4 108.80(19) . . ?
C17 C9 C16 111.7(2) . . ?
C17 C9 C18 106.9(2) . . ?
C16 C9 C18 105.5(2) . . ?
C17 C9 C6 110.9(2) . . ?
C16 C9 C6 110.02(19) . . ?
C18 C9 C6 111.7(2) . . ?
O1 C19 N2 120.5(2) . . ?
O1 C19 N3 116.56(19) . . ?
N2 C19 N3 122.9(2) . . ?
C23 C22 C27 121.1(2) . . ?
C23 C22 N2 119.3(2) . . ?
C27 C22 N2 119.6(2) . . ?
C22 C23 C24 118.8(2) . . ?
C25 C24 C23 120.6(2) . . ?
C26 C25 C24 120.0(3) . . ?
C25 C26 C27 120.4(2) . . ?
C22 C27 C26 119.1(2) . . ?
C33 C28 C29 120.7(2) . . ?
C33 C28 N3 119.4(2) . . ?
C29 C28 N3 119.8(2) . . ?
C30 C29 C28 119.1(3) . . ?
C31 C30 C29 120.8(3) . . ?
C30 C31 C32 119.7(3) . . ?
C31 C32 C33 120.2(3) . . ?
C28 C33 C32 119.5(2) . . ?
O4 S1 O2 115.46(13) . . ?
O4 S1 O3 114.34(16) . . ?
O2 S1 O3 114.33(13) . . ?
O4 S1 C34 102.89(13) . . ?
O2 S1 C34 103.67(12) . . ?
O3 S1 C34 104.00(14) . . ?
F1 C34 F3 106.7(2) . . ?
F1 C34 F2 107.5(2) . . ?
F3 C34 F2 106.3(2) . . ?
F1 C34 S 112.8(2) . . ?
F3 C34 S 112.42(19) . . ?
F2 C34 S 110.8(2) . . ?

loop_
_geom_bond_atom_site_label_1
_geom_bond_atom_site_label_2
_geom_bond_distance
_geom_bond_site_symmetry_2
_geom_bond_publ_flag
P1 N1 1.486(2) . ?
P1 O1 1.7897(16) . ?
O1 C19 1.317(3) . ?
N1 C1 1.405(3) . ?
N2 C19 1.331(3) . ?
N2 C22 1.453(3) . ?
N2 C20 1.472(3) . ?
N3 C19 1.334(3) . ?
N3 C28 1.445(3) . ?
N3 C21 1.473(3) . ?
C1 C6 1.411(3) . ?
C1 C2 1.424(3) . ?
C2 C3 1.386(3) . ?
C2 C7 1.542(3) . ?
C3 C4 1.388(3) . ?
C4 C5 1.387(3) . ?
C4 C8 1.532(3) . ?
C5 C6 1.391(3) . ?
C6 C9 1.549(3) . ?
C7 C10 1.535(4) . ?
C7 C12 1.541(3) . ?
C7 C11 1.545(3) . ?
C8 C15 1.525(3) . ?
C8 C13 1.531(3) . ?
C8 C14 1.531(3) . ?
C9 C17 1.533(4) . ?
C9 C16 1.536(3) . ?
C9 C18 1.543(4) . ?
C22 C23 1.381(3) . ?
C22 C27 1.385(3) . ?
C23 C24 1.387(4) . ?
C24 C25 1.381(4) . ?
C25 C26 1.375(4) . ?
C26 C27 1.385(4) . ?
C28 C33 1.379(3) . ?
C28 C29 1.379(3) . ?
C29 C30 1.379(4) . ?
C30 C31 1.375(5) . ?
C31 C32 1.376(4) . ?
C32 C33 1.383(3) . ?
S1 O4 1.423(2) . ?
S1 O2 1.4254(19) . ?
S1 O3 1.431(2) . ?
S1 C34 1.809(3) . ?
F1 C34 1.320(3) . ?
F2 C34 1.332(4) . ?
F3 C34 1.322(3) . ?

loop_
_geom_torsion_atom_site_label_1
_geom_torsion_atom_site_label_2
_geom_torsion_atom_site_label_3
_geom_torsion_atom_site_label_4
_geom_torsion
_geom_torsion_site_symmetry_1
_geom_torsion_site_symmetry_2
_geom_torsion_site_symmetry_3
_geom_torsion_site_symmetry_4
_geom_torsion_publ_flag
N1 P1 O1 C19 -178.55(17) . . . . ?
O1 P1 N1 C1 14.4(8) . . . . ?
P1 N1 C1 C6 -97.1(7) . . . . ?
P1 N1 C1 C2 86.7(8) . . . . ?
N1 C1 C2 C3 176.79(19) . . . . ?
C6 C1 C2 C3 0.6(3) . . . . ?
N1 C1 C2 C7 -3.0(3) . . . . ?
C6 C1 C2 C7 -179.2(2) . . . . ?
C1 C2 C3 C4 -1.6(3) . . . . ?
C7 C2 C3 C4 178.2(2) . . . . ?
C2 C3 C4 C5 1.8(3) . . . . ?
C2 C3 C4 C8 -178.1(2) . . . . ?
C3 C4 C5 C6 -0.9(3) . . . . ?
C8 C4 C5 C6 179.0(2) . . . . ?
C4 C5 C6 C1 -0.1(3) . . . . ?
C4 C5 C6 C9 -179.8(2) . . . . ?
N1 C1 C6 C5 -175.9(2) . . . . ?
C2 C1 C6 C5 0.2(3) . . . . ?
N1 C1 C6 C9 3.8(3) . . . . ?
C2 C1 C6 C9 179.9(2) . . . . ?
C3 C2 C7 C10 -118.3(2) . . . . ?
C1 C2 C7 C10 61.5(3) . . . . ?
C3 C2 C7 C12 -0.1(3) . . . . ?
C1 C2 C7 C12 179.8(2) . . . . ?
C3 C2 C7 C11 117.6(2) . . . . ?
C1 C2 C7 C11 -62.6(3) . . . . ?
C5 C4 C8 C15 -3.8(3) . . . . ?
C3 C4 C8 C15 176.0(2) . . . . ?
C5 C4 C8 C13 -124.1(2) . . . . ?
C3 C4 C8 C13 55.7(3) . . . . ?
C5 C4 C8 C14 116.2(2) . . . . ?
C3 C4 C8 C14 -64.0(3) . . . . ?
C5 C6 C9 C17 120.9(2) . . . . ?
C1 C6 C9 C17 -58.8(3) . . . . ?
C5 C6 C9 C16 -115.1(2) . . . . ?
C1 C6 C9 C16 65.2(3) . . . . ?
C5 C6 C9 C18 1.7(3) . . . . ?
C1 C6 C9 C18 -177.9(2) . . . . ?
P1 O1 C19 N2 -44.2(3) . . . . ?
P1 O1 C19 N3 136.20(17) . . . . ?
C22 N2 C19 O1 -17.7(3) . . . . ?
C20 N2 C19 O1 160.4(2) . . . . ?
C22 N2 C19 N3 161.9(2) . . . . ?
C20 N2 C19 N3 -20.0(3) . . . . ?
C28 N3 C19 O1 146.48(19) . . . . ?
C21 N3 C19 O1 -22.6(3) . . . . ?
C28 N3 C19 N2 -33.1(3) . . . . ?
C21 N3 C19 N2 157.8(2) . . . . ?
C19 N2 C22 C23 -65.4(3) . . . . ?
C20 N2 C22 C23 116.4(2) . . . . ?
C19 N2 C22 C27 115.1(2) . . . . ?
C20 N2 C22 C27 -63.1(3) . . . . ?
C27 C22 C23 C24 -0.5(4) . . . . ?
N2 C22 C23 C24 -180.0(2) . . . . ?
C22 C23 C24 C25 0.1(4) . . . . ?
C23 C24 C25 C26 -0.2(4) . . . . ?
C24 C25 C26 C27 0.6(4) . . . . ?
C23 C22 C27 C26 0.9(4) . . . . ?
N2 C22 C27 C26 -179.6(2) . . . . ?
C25 C26 C27 C22 -1.0(4) . . . . ?
C19 N3 C28 C33 -50.4(3) . . . . ?
C21 N3 C28 C33 119.0(2) . . . . ?
C19 N3 C28 C29 132.8(3) . . . . ?
C21 N3 C28 C29 -57.8(3) . . . . ?
C33 C28 C29 C30 0.1(4) . . . . ?
N3 C28 C29 C30 176.9(3) . . . . ?
C28 C29 C30 C31 -1.3(5) . . . . ?
C29 C30 C31 C32 1.4(5) . . . . ?
C30 C31 C32 C33 -0.4(4) . . . . ?
C29 C28 C33 C32 0.9(4) . . . . ?
N3 C28 C33 C32 -175.8(2) . . . . ?
C31 C32 C33 C28 -0.8(4) . . . . ?
O4 S1 C34 F1 56.2(3) . . . . ?
O2 S1 C34 F1 176.9(2) . . . . ?
O3 S1 C34 F1 -63.3(3) . . . . ?
O4 S1 C34 F3 176.9(2) . . . . ?
O2 S1 C34 F3 -62.5(2) . . . . ?
O3 S1 C34 F3 57.4(2) . . . . ?
O4 S1 C34 F2 -64.3(2) . . . . ?
O2 S1 C34 F2 56.3(2) . . . . ?
O3 S1 C34 F2 176.1(2) . . . . ?

loop_
_cod_related_entry_id
_cod_related_entry_database
_cod_related_entry_code
1 ChemSpider 30660931
